data_7007351
loop_
_publ_author_name
'De La Durantaye, Louise'
'McCormick, Theresa'
'Liu, Xiang-Yang'
'Wang, Suning'

_publ_section_title
;
 Interaction of 2-(2'-pyridyl)benzimidazolyl derivative ligands with
 group 12 metal ions: coordination, structures and luminescence.
;
_journal_issue 48
_journal_name_full 'Dalton transactions (Cambridge, England : 2003)'
_journal_page_first 5675
_journal_page_last 5682
_journal_paper_doi 10.1039/b604047k
_journal_year 2006
_chemical_formula_sum 'C36 H28 Cl2 N6 O9 Zn'
_chemical_formula_weight 824.91
_chemical_name_systematic
;
?
;
_space_group_IT_number 56
_symmetry_cell_setting orthorhombic
_symmetry_space_group_name_Hall '-P 2ab 2ac'
_symmetry_space_group_name_H-M 'P c c n'
_atom_sites_solution_hydrogens geom
_atom_sites_solution_primary direct
_atom_sites_solution_secondary difmap
_audit_creation_method SHELXL-97
_cell_angle_alpha 90.00
_cell_angle_beta 90.00
_cell_angle_gamma 90.00
_cell_formula_units_Z 4
_cell_length_a 27.83(5)
_cell_length_b 9.917(16)
_cell_length_c 13.27(2)
_cell_measurement_reflns_used 60
_cell_measurement_temperature 296(2)
_cell_measurement_theta_max 25.00
_cell_measurement_theta_min 2.50
_cell_volume 3662(10)
_computing_cell_refinement 'Bruker SMART'
_computing_data_collection 'Bruker SMART'
_computing_data_reduction 'Bruker SHELXTL'
_computing_molecular_graphics 'Bruker SHELXTL'
_computing_publication_material 'Bruker SHELXTL'
_computing_structure_refinement 'SHELXL-97 (Sheldrick, 1997)'
_computing_structure_solution 'SHELXS-97 (Sheldrick, 1990)'
_diffrn_ambient_temperature 296(2)
_diffrn_measured_fraction_theta_full 0.959
_diffrn_measured_fraction_theta_max 0.959
_diffrn_measurement_device_type 'CCD area detector'
_diffrn_measurement_method 'phi and omega scans'
_diffrn_radiation_monochromator graphite
_diffrn_radiation_source 'fine-focus sealed tube'
_diffrn_radiation_type MoK\a
_diffrn_radiation_wavelength 0.71073
_diffrn_reflns_av_R_equivalents 0.1988
_diffrn_reflns_av_sigmaI/netI 0.2382
_diffrn_reflns_limit_h_max 36
_diffrn_reflns_limit_h_min -36
_diffrn_reflns_limit_k_max 12
_diffrn_reflns_limit_k_min -12
_diffrn_reflns_limit_l_max 17
_diffrn_reflns_limit_l_min -16
_diffrn_reflns_number 20604
_diffrn_reflns_theta_full 28.25
_diffrn_reflns_theta_max 28.25
_diffrn_reflns_theta_min 1.46
_exptl_absorpt_coefficient_mu 0.880
_exptl_absorpt_correction_T_max 1.000
_exptl_absorpt_correction_T_min 0.809
_exptl_absorpt_correction_type SADABS
_exptl_crystal_colour colorless
_exptl_crystal_density_diffrn 1.495
_exptl_crystal_density_meas ?
_exptl_crystal_density_method .
_exptl_crystal_description 'Thin plate'
_exptl_crystal_F_000 1688
_exptl_crystal_size_max 0.5
_exptl_crystal_size_mid 0.3
_exptl_crystal_size_min 0.05
_refine_diff_density_max 1.070
_refine_diff_density_min -0.951
_refine_diff_density_rms 0.117
_refine_ls_extinction_method none
_refine_ls_goodness_of_fit_ref 1.068
_refine_ls_hydrogen_treatment mixed
_refine_ls_matrix_type full
_refine_ls_number_parameters 246
_refine_ls_number_reflns 4347
_refine_ls_number_restraints 0
_refine_ls_restrained_S_all 1.068
_refine_ls_R_factor_all 0.2979
_refine_ls_R_factor_gt 0.1321
_refine_ls_shift/su_max 0.025
_refine_ls_shift/su_mean 0.003
_refine_ls_structure_factor_coef Fsqd
_refine_ls_weighting_details 'calc w=1/[\s^2^(Fo^2^)+(0.1400P)^2^+21.0000P] where P=(Fo^2^+2Fc^2^)/3'
_refine_ls_weighting_scheme calc
_refine_ls_wR_factor_gt 0.3340
_refine_ls_wR_factor_ref 0.4184
_reflns_number_gt 1483
_reflns_number_total 4347
_reflns_threshold_expression >2sigma(I)
_cod_data_source_file b604047k.txt
_cod_data_source_block ld3
_cod_depositor_comments
;
The following automatic conversions were performed:
'_symmetry_cell_setting' value 'Orthorhombic' changed to 'orthorhombic'
according to '/home/saulius/struct/CIF-dictionaries/cif_core.dic'
dictionary named 'cif_core.dic' version 2.4.1 from 2010-06-29.

Automatic conversion script
Id: cif_fix_enum 1527 2010-12-29 10:47:43Z saulius 
;
_cod_original_cell_volume 3664(10)
_cod_original_sg_symbol_H-M Pccn
_cod_original_formula_sum 'C36 H28 Cl2 N6 O9 Zn1'
_cod_database_code 7007351

loop_
_symmetry_equiv_pos_as_xyz
'x, y, z'
'-x+1/2, -y+1/2, z'
'-x, y+1/2, -z+1/2'
'x+1/2, -y, -z+1/2'
'-x, -y, -z'
'x-1/2, y-1/2, -z'
'x, -y-1/2, z-1/2'
'-x-1/2, y, z-1/2'

loop_
_atom_site_label
_atom_site_type_symbol
_atom_site_fract_x
_atom_site_fract_y
_atom_site_fract_z
_atom_site_U_iso_or_equiv
_atom_site_adp_type
_atom_site_occupancy
_atom_site_symmetry_multiplicity
_atom_site_calc_flag
_atom_site_refinement_flags
_atom_site_disorder_assembly
_atom_site_disorder_group
Cl1 Cl 0.65584(11) 0.0264(4) 0.6125(3) 0.0621(9) Uani 1 1 d . . .
Zn1 Zn 0.7500 0.2500 0.39967(16) 0.0700(8) Uani 1 2 d S . .
N1 N 0.6848(4) 0.3366(13) 0.3968(8) 0.069(3) Uani 1 1 d . . .
N2 N 0.6069(4) 0.3104(11) 0.3727(8) 0.067(3) Uani 1 1 d . . .
N3 N 0.7083(4) 0.0967(12) 0.3216(8) 0.069(3) Uani 1 1 d . . .
C1 C 0.6124(5) 0.4383(15) 0.4164(10) 0.072(4) Uani 1 1 d . . .
C2 C 0.5831(7) 0.5415(17) 0.4407(12) 0.099(6) Uani 1 1 d . . .
H2A H 0.5498 0.5349 0.4349 0.119 Uiso 1 1 calc R . .
C3 C 0.6044(9) 0.654(2) 0.4736(17) 0.131(8) Uani 1 1 d . . .
H3A H 0.5852 0.7281 0.4879 0.157 Uiso 1 1 calc R . .
C4 C 0.6516(9) 0.666(2) 0.4872(15) 0.122(7) Uani 1 1 d . . .
H4A H 0.6629 0.7482 0.5114 0.147 Uiso 1 1 calc R . .
C5 C 0.6851(6) 0.5669(13) 0.4684(11) 0.079(4) Uani 1 1 d . . .
H5A H 0.7178 0.5778 0.4796 0.095 Uiso 1 1 calc R . .
C6 C 0.6637(6) 0.4420(16) 0.4288(9) 0.075(4) Uani 1 1 d . . .
C7 C 0.6506(4) 0.2483(14) 0.3641(8) 0.056(3) Uani 1 1 d . . .
C8 C 0.6622(5) 0.1208(13) 0.3222(9) 0.059(3) Uani 1 1 d . . .
C9 C 0.6299(5) 0.0284(15) 0.2860(12) 0.081(4) Uani 1 1 d . . .
H9A H 0.5972 0.0476 0.2863 0.097 Uiso 1 1 calc R . .
C10 C 0.6464(6) -0.0939(18) 0.2489(12) 0.097(5) Uani 1 1 d . . .
H10A H 0.6246 -0.1581 0.2263 0.117 Uiso 1 1 calc R . .
C11 C 0.6959(6) -0.1215(17) 0.2452(12) 0.096(5) Uani 1 1 d . . .
H11A H 0.7082 -0.2017 0.2196 0.115 Uiso 1 1 calc R . .
C12 C 0.7257(5) -0.0167(13) 0.2838(11) 0.071(4) Uani 1 1 d . . .
H12A H 0.7588 -0.0285 0.2823 0.085 Uiso 1 1 calc R . .
C13 C 0.5609(5) 0.2563(17) 0.3424(12) 0.085(4) Uani 1 1 d . . .
C14 C 0.5347(5) 0.1820(16) 0.4105(11) 0.079(4) Uani 1 1 d . . .
H14A H 0.5474 0.1619 0.4736 0.094 Uiso 1 1 calc R . .
C15 C 0.4899(5) 0.1379(18) 0.3847(15) 0.106(6) Uani 1 1 d . . .
H15A H 0.4729 0.0817 0.4280 0.127 Uiso 1 1 calc R . .
C16 C 0.4702(5) 0.1767(17) 0.2949(17) 0.096(6) Uani 1 1 d . . .
H16A H 0.4389 0.1529 0.2780 0.116 Uiso 1 1 calc R . .
C17 C 0.4971(7) 0.249(2) 0.2325(16) 0.123(7) Uani 1 1 d . . .
H17A H 0.4835 0.2746 0.1714 0.148 Uiso 1 1 calc R . .
C18 C 0.5425(5) 0.2894(18) 0.2511(12) 0.093(5) Uani 1 1 d . . .
H18A H 0.5603 0.3372 0.2037 0.112 Uiso 1 1 calc R . .
O1 O 0.6660(5) 0.1580(11) 0.6434(10) 0.129(5) Uani 1 1 d . . .
O2 O 0.6136(4) 0.0171(15) 0.5574(11) 0.142(5) Uani 1 1 d . . .
O3 O 0.6488(5) -0.0553(14) 0.6946(9) 0.130(5) Uani 1 1 d . . .
O4 O 0.6933(4) -0.0136(11) 0.5532(11) 0.127(5) Uani 1 1 d . . .
O5 O 0.7500 0.2500 0.5547(10) 0.089(4) Uani 1 2 d S . .
H5B H 0.7762 0.2152 0.5897 0.107 Uiso 0.50 1 calc PR . .
H5C H 0.7238 0.2848 0.5897 0.107 Uiso 0.50 1 calc PR . .

loop_
_atom_site_aniso_label
_atom_site_aniso_U_11
_atom_site_aniso_U_22
_atom_site_aniso_U_33
_atom_site_aniso_U_23
_atom_site_aniso_U_13
_atom_site_aniso_U_12
Cl1 0.0518(18) 0.065(2) 0.0698(19) -0.0111(17) 0.0075(16) -0.0137(17)
Zn1 0.0336(10) 0.1059(19) 0.0705(13) 0.000 0.000 -0.0097(12)
N1 0.050(6) 0.077(8) 0.079(7) -0.013(7) 0.006(6) 0.002(6)
N2 0.053(7) 0.057(7) 0.089(8) -0.011(6) 0.004(6) 0.010(6)
N3 0.055(7) 0.075(8) 0.078(7) -0.014(6) 0.009(6) 0.009(6)
C1 0.069(9) 0.070(10) 0.078(10) -0.020(7) -0.005(7) -0.001(8)
C2 0.107(13) 0.083(12) 0.107(12) -0.014(10) -0.008(10) 0.055(11)
C3 0.120(18) 0.094(15) 0.18(2) -0.077(15) -0.004(15) -0.001(14)
C4 0.142(19) 0.093(15) 0.131(16) -0.052(12) -0.011(14) -0.019(15)
C5 0.089(11) 0.040(8) 0.108(11) -0.044(8) -0.019(9) 0.003(8)
C6 0.093(12) 0.083(11) 0.048(7) -0.003(7) 0.008(7) 0.017(9)
C7 0.042(6) 0.063(8) 0.063(7) -0.016(6) 0.010(5) 0.004(8)
C8 0.053(8) 0.053(8) 0.071(8) 0.000(7) 0.001(6) -0.023(7)
C9 0.048(8) 0.071(10) 0.123(12) -0.024(9) 0.012(8) 0.003(8)
C10 0.089(12) 0.102(14) 0.100(12) -0.018(11) 0.002(10) -0.025(11)
C11 0.079(11) 0.093(13) 0.115(13) -0.023(10) 0.021(10) 0.017(10)
C12 0.041(7) 0.054(9) 0.118(11) -0.025(8) 0.004(7) 0.007(7)
C13 0.043(7) 0.113(12) 0.100(11) 0.030(11) 0.003(8) -0.013(9)
C14 0.054(8) 0.094(11) 0.088(10) 0.024(9) 0.006(8) -0.008(8)
C15 0.048(9) 0.109(14) 0.161(17) 0.052(13) 0.004(10) -0.012(9)
C16 0.032(7) 0.077(11) 0.179(19) 0.005(12) 0.008(10) -0.009(8)
C17 0.089(13) 0.132(16) 0.149(17) 0.044(14) -0.056(12) -0.001(13)
C18 0.052(8) 0.142(16) 0.086(10) -0.003(10) -0.001(8) -0.040(9)
O1 0.138(11) 0.075(8) 0.173(11) -0.037(8) 0.093(9) -0.046(8)
O2 0.082(8) 0.166(13) 0.178(12) 0.022(10) -0.064(8) -0.016(8)
O3 0.143(11) 0.146(11) 0.102(8) 0.054(8) 0.000(7) -0.051(9)
O4 0.086(8) 0.094(8) 0.203(12) -0.067(8) 0.077(8) -0.038(7)
O5 0.059(8) 0.132(12) 0.076(8) 0.000 0.000 -0.029(9)

loop_
_atom_type_symbol
_atom_type_description
_atom_type_scat_dispersion_real
_atom_type_scat_dispersion_imag
_atom_type_scat_source
C C 0.0033 0.0016 'International Tables Vol C Tables 4.2.6.8 and 6.1.1.4'
H H 0.0000 0.0000 'International Tables Vol C Tables 4.2.6.8 and 6.1.1.4'
N N 0.0061 0.0033 'International Tables Vol C Tables 4.2.6.8 and 6.1.1.4'
O O 0.0106 0.0060 'International Tables Vol C Tables 4.2.6.8 and 6.1.1.4'
Cl Cl 0.1484 0.1585 'International Tables Vol C Tables 4.2.6.8 and 6.1.1.4'
Zn Zn 0.2839 1.4301 'International Tables Vol C Tables 4.2.6.8 and 6.1.1.4'

loop_
_geom_angle_atom_site_label_1
_geom_angle_atom_site_label_2
_geom_angle_atom_site_label_3
_geom_angle
_geom_angle_site_symmetry_1
_geom_angle_site_symmetry_3
_geom_angle_publ_flag
O4 Cl1 O3 113.3(9) . . ?
O4 Cl1 O2 108.9(10) . . ?
O3 Cl1 O2 104.9(8) . . ?
O4 Cl1 O1 106.7(6) . . ?
O3 Cl1 O1 110.3(8) . . ?
O2 Cl1 O1 112.8(9) . . ?
N1 Zn1 N1 177.9(6) 2_655 . ?
N1 Zn1 O5 91.1(3) 2_655 . ?
N1 Zn1 O5 91.1(3) . . ?
N1 Zn1 N3 100.0(4) 2_655 . ?
N1 Zn1 N3 78.9(5) . . ?
O5 Zn1 N3 118.4(3) . . ?
N1 Zn1 N3 78.9(5) 2_655 2_655 ?
N1 Zn1 N3 100.0(4) . 2_655 ?
O5 Zn1 N3 118.4(3) . 2_655 ?
N3 Zn1 N3 123.1(6) . 2_655 ?
C6 N1 C7 108.1(12) . . ?
C6 N1 Zn1 139.8(11) . . ?
C7 N1 Zn1 111.2(9) . . ?
C7 N2 C1 110.1(11) . . ?
C7 N2 C13 126.7(11) . . ?
C1 N2 C13 123.2(12) . . ?
C8 N3 C12 121.2(12) . . ?
C8 N3 Zn1 113.2(9) . . ?
C12 N3 Zn1 125.4(9) . . ?
C2 C1 N2 136.0(15) . . ?
C2 C1 C6 123.7(15) . . ?
N2 C1 C6 100.3(12) . . ?
C3 C2 C1 116.2(18) . . ?
C4 C3 C2 124(2) . . ?
C3 C4 C5 125.3(18) . . ?
C4 C5 C6 113.1(15) . . ?
N1 C6 C1 113.6(14) . . ?
N1 C6 C5 128.5(15) . . ?
C1 C6 C5 117.6(13) . . ?
N1 C7 N2 107.8(11) . . ?
N1 C7 C8 122.6(11) . . ?
N2 C7 C8 129.5(11) . . ?
N3 C8 C9 121.4(13) . . ?
N3 C8 C7 112.9(11) . . ?
C9 C8 C7 125.7(12) . . ?
C8 C9 C10 119.4(13) . . ?
C9 C10 C11 120.5(15) . . ?
C10 C11 C12 114.6(14) . . ?
N3 C12 C11 122.9(12) . . ?
C18 C13 C14 121.0(13) . . ?
C18 C13 N2 119.6(12) . . ?
C14 C13 N2 119.1(14) . . ?
C15 C14 C13 119.4(15) . . ?
C14 C15 C16 119.7(15) . . ?
C17 C16 C15 118.1(15) . . ?
C16 C17 C18 125.0(17) . . ?
C17 C18 C13 116.5(15) . . ?

loop_
_geom_bond_atom_site_label_1
_geom_bond_atom_site_label_2
_geom_bond_distance
_geom_bond_site_symmetry_2
_geom_bond_publ_flag
Cl1 O4 1.365(10) . ?
Cl1 O3 1.373(11) . ?
Cl1 O2 1.389(11) . ?
Cl1 O1 1.396(11) . ?
Zn1 N1 2.007(11) 2_655 ?
Zn1 N1 2.007(11) . ?
Zn1 O5 2.058(13) . ?
Zn1 N3 2.176(11) . ?
Zn1 N3 2.176(11) 2_655 ?
N1 C6 1.272(16) . ?
N1 C7 1.365(15) . ?
N2 C7 1.369(14) . ?
N2 C1 1.404(16) . ?
N2 C13 1.444(17) . ?
N3 C8 1.304(15) . ?
N3 C12 1.323(15) . ?
C1 C2 1.349(19) . ?
C1 C6 1.44(2) . ?
C2 C3 1.34(2) . ?
C3 C4 1.33(3) . ?
C4 C5 1.38(2) . ?
C5 C6 1.472(19) . ?
C7 C8 1.419(17) . ?
C8 C9 1.371(18) . ?
C9 C10 1.39(2) . ?
C10 C11 1.40(2) . ?
C11 C12 1.43(2) . ?
C13 C18 1.356(19) . ?
C13 C14 1.377(18) . ?
C14 C15 1.36(2) . ?
C15 C16 1.37(2) . ?
C16 C17 1.33(2) . ?
C17 C18 1.35(2) . ?
